data_4316490
loop_
_publ_author_name
'Takashi Kajiwara'
'Hiroki Tanaka'
'Motohiro Nakano'
'Shinya Takaishi'
'Yasuhiro Nakazawa'
'Masahiro Yamashita'

_publ_section_title
;
 Single-Chain Magnets Constructed by Using the Strict Orthogonality of
 Easy-Planes: Use of Structural Flexibility to Control the Magnetic
 Properties
;
_journal_name_full 'Inorganic Chemistry'
_journal_page_first 8358
_journal_page_last 8370
_journal_paper_doi 10.1021/ic100843k
_journal_volume 49
_journal_year 2010
_chemical_formula_sum 'C27 H25 Cl3 Fe2 N9 O22'
_chemical_formula_weight 1045.61
_space_group_IT_number 14
_symmetry_cell_setting monoclinic
_symmetry_space_group_name_Hall '-P 2yn'
_symmetry_space_group_name_H-M 'P 1 21/n 1'
_atom_sites_solution_hydrogens geom
_atom_sites_solution_primary direct
_atom_sites_solution_secondary difmap
_audit_creation_method SHELXL-97
_cell_angle_alpha 90.00
_cell_angle_beta 90.469(9)
_cell_angle_gamma 90.00
_cell_formula_units_Z 4
_cell_length_a 13.701(3)
_cell_length_b 18.414(4)
_cell_length_c 15.352(3)
_cell_measurement_temperature 200(2)
_cell_volume 3873.0(14)
_computing_cell_refinement 'Bruker SMART'
_computing_data_collection 'Bruker SMART'
_computing_data_reduction 'Bruker SHELXTL'
_computing_molecular_graphics 'Bruker SHELXTL'
_computing_publication_material 'Bruker SHELXTL'
_computing_structure_refinement 'Bruker SHELXTL'
_computing_structure_solution 'Bruker SHELXTL'
_diffrn_ambient_temperature 200(2)
_diffrn_measured_fraction_theta_full 0.850
_diffrn_measured_fraction_theta_max 0.850
_diffrn_measurement_device_type 'CCD area detector'
_diffrn_measurement_method 'phi and omega scans'
_diffrn_radiation_monochromator graphite
_diffrn_radiation_source 'fine-focus sealed tube'
_diffrn_radiation_type MoK\a
_diffrn_radiation_wavelength 0.71073
_diffrn_reflns_av_R_equivalents 0.1578
_diffrn_reflns_av_sigmaI/netI 0.1353
_diffrn_reflns_limit_h_max 16
_diffrn_reflns_limit_h_min -11
_diffrn_reflns_limit_k_max 19
_diffrn_reflns_limit_k_min -20
_diffrn_reflns_limit_l_max 16
_diffrn_reflns_limit_l_min -18
_diffrn_reflns_number 21541
_diffrn_reflns_theta_full 25.18
_diffrn_reflns_theta_max 25.18
_diffrn_reflns_theta_min 1.11
_exptl_absorpt_coefficient_mu 1.057
_exptl_absorpt_correction_T_max 0.7638
_exptl_absorpt_correction_T_min 0.6267
_exptl_absorpt_correction_type multi-scan
_exptl_absorpt_process_details
;
G. M. Sheldrick,  SADABS.  Program for Empirical Absorption 
Correction of Area Detector Data; University of Gottingen, 
Germany, 1996
;
_exptl_crystal_colour bkack
_exptl_crystal_density_diffrn 1.793
_exptl_crystal_density_method 'not measured'
_exptl_crystal_description prism
_exptl_crystal_F_000 2116
_exptl_crystal_size_max 0.4
_exptl_crystal_size_mid 0.2
_exptl_crystal_size_min 0.2
_refine_diff_density_max 0.823
_refine_diff_density_min -0.563
_refine_diff_density_rms 0.121
_refine_ls_extinction_method none
_refine_ls_goodness_of_fit_ref 1.043
_refine_ls_hydrogen_treatment mixed
_refine_ls_matrix_type full
_refine_ls_number_parameters 558
_refine_ls_number_reflns 5918
_refine_ls_number_restraints 0
_refine_ls_restrained_S_all 1.043
_refine_ls_R_factor_all 0.1283
_refine_ls_R_factor_gt 0.0851
_refine_ls_shift/su_max 0.002
_refine_ls_shift/su_mean 0.000
_refine_ls_structure_factor_coef Fsqd
_refine_ls_weighting_details 'calc w=1/[\s^2^(Fo^2^)+(0.0995P)^2^+12.6997P] where P=(Fo^2^+2Fc^2^)/3'
_refine_ls_weighting_scheme calc
_refine_ls_wR_factor_gt 0.2307
_refine_ls_wR_factor_ref 0.2454
_reflns_number_gt 3402
_reflns_number_total 5918
_reflns_threshold_expression >2sigma(I)
_cod_data_source_file ic100843k_si_002_1.cif
_cod_data_source_block Complex1
_cod_depositor_comments
;
The following automatic conversions were performed:

'_symmetry_cell_setting' value 'Monoclinic' changed to 'monoclinic'
according to the built-in table from CIF Core dictionary named
'cif_core.dic' version 2.4.1 from
2010-06-29.

'_exptl_absorpt_correction_type' value 'multi scan'
changed to 'multi-scan' according to the built-in table from CIF Core
dictionary named 'cif_core.dic' version 2.4.1 from 2010-06-29.

Automatic conversion script
Id: cif_fix_values 1646 2011-03-28 12:23:43Z adriana 

The following automatic conversions were performed:

data name '_atom_site_symetry_multiplicity' was replaced with
'_atom_site_symmetry_multiplicity' as specified in the replacement
file 'data/replacement-values/replacement_tags.lst'.

Automatic conversion script
Id: cif_correct_tags 9268 2022-04-12 08:56:07Z antanas 
;
_cod_original_cell_volume 3872.9(15)
_cod_original_sg_symbol_H-M 'P 1 21/n 1 '
_cod_database_code 4316490

loop_
_symmetry_equiv_pos_as_xyz
'x, y, z'
'-x+1/2, y+1/2, -z+1/2'
'-x, -y, -z'
'x-1/2, -y-1/2, z-1/2'

loop_
_atom_site_label
_atom_site_type_symbol
_atom_site_fract_x
_atom_site_fract_y
_atom_site_fract_z
_atom_site_U_iso_or_equiv
_atom_site_adp_type
_atom_site_occupancy
_atom_site_symmetry_multiplicity
_atom_site_calc_flag
_atom_site_refinement_flags
_atom_site_disorder_assembly
_atom_site_disorder_group
Fe1 Fe 0.24838(10) 0.25026(7) 0.51071(8) 0.0284(4) Uani 1 1 d . . .
Fe2 Fe 0.49439(9) 0.27823(6) 0.25782(8) 0.0248(4) Uani 1 1 d . . .
O1 O 0.3633(4) 0.3184(3) 0.4842(4) 0.0266(14) Uani 1 1 d . . .
O2 O 0.2514(4) 0.2220(3) 0.3824(4) 0.0320(16) Uani 1 1 d . . .
N1 N 0.5511(5) 0.3528(4) 0.3348(5) 0.0264(18) Uani 1 1 d . . .
N2 N 0.3965(5) 0.2779(4) 0.3454(4) 0.0236(17) Uani 1 1 d . . .
N3 N 0.4090(6) 0.2028(4) 0.2051(5) 0.0313(19) Uani 1 1 d . . .
C1 C 0.6334(6) 0.3922(4) 0.3217(6) 0.026(2) Uani 1 1 d . . .
H1 H 0.6690 0.3861 0.2694 0.032 Uiso 1 1 calc R . .
C2 C 0.6654(7) 0.4403(5) 0.3825(6) 0.033(2) Uani 1 1 d . . .
H2 H 0.7227 0.4678 0.3716 0.040 Uiso 1 1 calc R . .
C3 C 0.6170(7) 0.4499(5) 0.4591(7) 0.038(3) Uani 1 1 d . . .
H3 H 0.6398 0.4839 0.5012 0.046 Uiso 1 1 calc R . .
C4 C 0.5333(7) 0.4085(5) 0.4744(7) 0.035(2) Uani 1 1 d . . .
H4 H 0.4990 0.4122 0.5278 0.042 Uiso 1 1 calc R . .
C5 C 0.5022(6) 0.3626(5) 0.4097(6) 0.026(2) Uani 1 1 d . . .
C6 C 0.4126(6) 0.3174(4) 0.4186(5) 0.021(2) Uani 1 1 d . . .
C7 C 0.3203(6) 0.2303(4) 0.3335(5) 0.023(2) Uani 1 1 d . . .
C8 C 0.3297(7) 0.1880(5) 0.2525(6) 0.027(2) Uani 1 1 d . . .
C9 C 0.2644(8) 0.1346(5) 0.2294(7) 0.039(3) Uani 1 1 d . . .
H5 H 0.2087 0.1254 0.2642 0.047 Uiso 1 1 calc R . .
C10 C 0.2806(8) 0.0950(5) 0.1560(7) 0.046(3) Uani 1 1 d . . .
H6 H 0.2371 0.0572 0.1394 0.055 Uiso 1 1 calc R . .
C11 C 0.3619(9) 0.1107(6) 0.1055(7) 0.056(3) Uani 1 1 d . . .
H7 H 0.3735 0.0849 0.0530 0.067 Uiso 1 1 calc R . .
C12 C 0.4257(9) 0.1645(5) 0.1332(6) 0.047(3) Uani 1 1 d . . .
H8 H 0.4826 0.1743 0.1002 0.057 Uiso 1 1 calc R . .
O3 O 0.7429(4) 0.2232(3) 0.1389(4) 0.0288(15) Uani 1 1 d . . .
O4 O 0.6316(4) 0.3186(3) 0.0349(4) 0.0273(15) Uani 1 1 d . . .
N4 N 0.5774(5) 0.2023(4) 0.3117(5) 0.0288(19) Uani 1 1 d . . .
N5 N 0.5959(5) 0.2763(4) 0.1727(5) 0.0266(18) Uani 1 1 d . . .
N6 N 0.4391(5) 0.3527(4) 0.1796(5) 0.0268(18) Uani 1 1 d . . .
C13 C 0.5597(8) 0.1626(5) 0.3840(6) 0.044(3) Uani 1 1 d . . .
H9 H 0.5016 0.1713 0.4157 0.053 Uiso 1 1 calc R . .
C14 C 0.6235(8) 0.1101(5) 0.4129(8) 0.053(3) Uani 1 1 d . . .
H10 H 0.6110 0.0841 0.4650 0.064 Uiso 1 1 calc R . .
C15 C 0.7075(8) 0.0955(6) 0.3637(7) 0.051(3) Uani 1 1 d . . .
H11 H 0.7513 0.0582 0.3810 0.061 Uiso 1 1 calc R . .
C16 C 0.7251(7) 0.1356(5) 0.2913(6) 0.033(2) Uani 1 1 d . . .
H12 H 0.7823 0.1272 0.2583 0.040 Uiso 1 1 calc R . .
C17 C 0.6599(7) 0.1881(5) 0.2663(6) 0.029(2) Uani 1 1 d . . .
C18 C 0.6720(7) 0.2317(4) 0.1866(6) 0.028(2) Uani 1 1 d . . .
C19 C 0.5818(7) 0.3190(4) 0.0982(6) 0.023(2) Uani 1 1 d . . .
C20 C 0.4908(6) 0.3625(4) 0.1049(6) 0.024(2) Uani 1 1 d . . .
C21 C 0.4625(7) 0.4099(5) 0.0415(6) 0.032(2) Uani 1 1 d . . .
H13 H 0.4995 0.4149 -0.0102 0.038 Uiso 1 1 calc R . .
C22 C 0.3786(8) 0.4508(5) 0.0538(7) 0.039(3) Uani 1 1 d . . .
H14 H 0.3581 0.4851 0.0111 0.046 Uiso 1 1 calc R . .
C23 C 0.3267(7) 0.4413(5) 0.1273(6) 0.033(2) Uani 1 1 d . . .
H15 H 0.2686 0.4684 0.1363 0.039 Uiso 1 1 calc R . .
C24 C 0.3583(7) 0.3918(5) 0.1899(7) 0.036(2) Uani 1 1 d . . .
H16 H 0.3212 0.3857 0.2413 0.043 Uiso 1 1 calc R . .
Cl1 Cl 0.1441(2) 0.40788(14) 0.4906(2) 0.0566(9) Uani 1 1 d . . .
O5 O 0.1379(5) 0.3279(3) 0.4845(5) 0.0436(18) Uani 1 1 d . . .
O6 O 0.2144(8) 0.4329(5) 0.4313(8) 0.111(4) Uani 1 1 d . . .
O7 O 0.0509(7) 0.4355(5) 0.4685(7) 0.087(3) Uani 1 1 d . . .
O8 O 0.1705(10) 0.4262(5) 0.5785(7) 0.111(4) Uani 1 1 d . . .
Cl2 Cl 0.3503(2) 0.09665(14) 0.5575(2) 0.0507(8) Uani 1 1 d . . .
O9 O 0.3640(5) 0.1723(3) 0.5311(4) 0.0423(18) Uani 1 1 d . . .
O10 O 0.3011(7) 0.0575(5) 0.4930(8) 0.102(4) Uani 1 1 d . . .
O11 O 0.4448(6) 0.0681(4) 0.5745(6) 0.068(2) Uani 1 1 d . . .
O12 O 0.2954(7) 0.0957(5) 0.6354(6) 0.095(4) Uani 1 1 d . . .
Cl3 Cl 0.50627(18) 0.55891(13) 0.24784(16) 0.0395(7) Uani 1 1 d . . .
O13 O 0.5600(6) 0.6063(4) 0.3033(5) 0.070(3) Uani 1 1 d . . .
O14 O 0.4438(5) 0.5149(4) 0.3010(5) 0.052(2) Uani 1 1 d . . .
O15 O 0.4482(6) 0.5995(4) 0.1881(6) 0.067(2) Uani 1 1 d . . .
O16 O 0.5703(6) 0.5125(4) 0.1993(5) 0.063(2) Uani 1 1 d . . .
O17 O 1.0718(16) 0.5357(9) 0.1997(9) 0.243(12) Uani 1 1 d . . .
O18 O 1.1005(10) 0.4255(10) 0.2310(11) 0.163(8) Uani 1 1 d . . .
N7 N 1.0577(15) 0.4783(9) 0.2325(9) 0.108(6) Uani 1 1 d . . .
C25 C 0.9668(13) 0.4742(9) 0.2807(9) 0.105(6) Uani 1 1 d . . .
H17 H 0.9811 0.4632 0.3419 0.158 Uiso 1 1 calc R . .
H18 H 0.9256 0.4358 0.2559 0.158 Uiso 1 1 calc R . .
H19 H 0.9326 0.5208 0.2767 0.158 Uiso 1 1 calc R . .
O19A O 0.8316(12) 0.2962(9) 0.3017(11) 0.057(6) Uiso 0.476(17) 1 d P A 1
O20A O 0.8629(13) 0.3555(9) 0.4151(11) 0.059(6) Uiso 0.476(17) 1 d P A 1
C26A C 0.930(2) 0.2431(17) 0.404(2) 0.074(9) Uiso 0.476(17) 1 d P A 1
H20A H 0.9218 0.2396 0.4676 0.111 Uiso 0.476(17) 1 calc PR A 1
H21A H 0.9985 0.2537 0.3913 0.111 Uiso 0.476(17) 1 calc PR A 1
H22 H 0.9114 0.1969 0.3772 0.111 Uiso 0.476(17) 1 calc PR A 1
O19B O 0.835(2) 0.3137(14) 0.3666(17) 0.110(9) Uiso 0.524(17) 1 d P A 2
O20B O 0.892(2) 0.2403(14) 0.4510(17) 0.123(10) Uiso 0.524(17) 1 d P A 2
C26B C 0.972(3) 0.2676(17) 0.329(2) 0.105(12) Uiso 0.524(17) 1 d P A 2
H20B H 0.9918 0.2177 0.3431 0.158 Uiso 0.524(17) 1 calc PR A 2
H21B H 1.0251 0.3011 0.3450 0.158 Uiso 0.524(17) 1 calc PR A 2
H22B H 0.9582 0.2716 0.2667 0.158 Uiso 0.524(17) 1 calc PR A 2
N8 N 0.8839(15) 0.2864(10) 0.3787(11) 0.117(6) Uiso 1 1 d . . .
O21A O 0.6707(14) 0.2642(9) 0.4884(12) 0.074(5) Uiso 0.50 1 d P B 1
O22A O 0.7533(14) 0.2225(9) 0.5892(11) 0.071(5) Uiso 0.50 1 d P B 1
N9A N 0.6779(15) 0.2423(10) 0.5633(12) 0.046(5) Uiso 0.50 1 d P B 1
O21B O 0.605(3) 0.2625(19) 0.562(3) 0.179(14) Uiso 0.50 1 d P B 2
O22B O 0.6917(19) 0.2161(12) 0.6448(15) 0.104(7) Uiso 0.50 1 d P B 2
N10 N 0.6029(14) 0.2361(9) 0.6236(12) 0.108(5) Uiso 0.92 1 d P . .
C27B C 0.537(3) 0.233(2) 0.672(3) 0.129(14) Uiso 0.50 1 d P B 2
H23B H 0.5609 0.2386 0.7319 0.193 Uiso 0.50 1 calc PR B 2
H24B H 0.5045 0.1858 0.6658 0.193 Uiso 0.50 1 calc PR B 2
H25B H 0.4903 0.2718 0.6585 0.193 Uiso 0.50 1 calc PR B 2

loop_
_atom_site_aniso_label
_atom_site_aniso_U_11
_atom_site_aniso_U_22
_atom_site_aniso_U_33
_atom_site_aniso_U_23
_atom_site_aniso_U_13
_atom_site_aniso_U_12
Fe1 0.0250(7) 0.0256(7) 0.0347(8) -0.0006(6) 0.0072(6) -0.0026(6)
Fe2 0.0231(7) 0.0176(7) 0.0339(8) 0.0007(6) 0.0037(6) 0.0019(6)
O1 0.020(3) 0.029(4) 0.031(4) -0.004(3) 0.003(3) -0.006(3)
O2 0.022(4) 0.041(4) 0.032(4) -0.013(3) 0.000(3) -0.012(3)
N1 0.021(4) 0.019(4) 0.039(5) 0.003(3) -0.008(4) 0.003(3)
N2 0.026(4) 0.017(4) 0.028(4) -0.003(3) -0.003(3) 0.003(3)
N3 0.029(5) 0.027(5) 0.038(5) -0.003(4) 0.005(4) 0.003(4)
C1 0.023(5) 0.017(5) 0.039(5) 0.002(4) -0.006(4) -0.002(4)
C2 0.023(5) 0.033(6) 0.044(6) 0.007(5) -0.002(5) 0.001(4)
C3 0.034(6) 0.018(5) 0.062(7) -0.006(5) -0.020(6) 0.005(4)
C4 0.034(6) 0.019(5) 0.051(6) -0.002(5) 0.001(5) 0.011(4)
C5 0.020(5) 0.022(5) 0.035(5) -0.001(4) -0.006(4) 0.005(4)
C6 0.019(5) 0.021(5) 0.024(5) 0.002(4) -0.009(4) -0.001(4)
C7 0.018(5) 0.022(5) 0.027(5) 0.007(4) -0.004(4) 0.001(4)
C8 0.026(5) 0.021(5) 0.033(5) 0.004(4) 0.000(5) 0.002(4)
C9 0.036(6) 0.030(6) 0.052(7) -0.003(5) 0.001(5) -0.007(5)
C10 0.050(7) 0.037(6) 0.050(7) -0.016(5) 0.007(6) -0.019(5)
C11 0.076(9) 0.036(7) 0.056(7) -0.024(5) 0.020(7) -0.021(6)
C12 0.064(8) 0.034(6) 0.044(6) -0.011(5) 0.023(6) -0.002(6)
O3 0.022(4) 0.029(4) 0.036(4) 0.002(3) 0.006(3) 0.007(3)
O4 0.028(4) 0.025(4) 0.029(3) 0.008(3) 0.001(3) 0.003(3)
N4 0.026(5) 0.021(4) 0.040(5) 0.006(4) 0.003(4) 0.004(3)
N5 0.022(4) 0.028(4) 0.030(4) -0.002(3) -0.001(3) 0.007(4)
N6 0.028(5) 0.013(4) 0.040(5) -0.004(3) -0.008(4) -0.001(3)
C13 0.049(7) 0.037(6) 0.047(6) 0.010(5) 0.016(6) 0.011(5)
C14 0.054(8) 0.039(7) 0.067(8) 0.033(6) 0.018(6) 0.017(6)
C15 0.056(8) 0.039(6) 0.057(7) 0.021(6) 0.014(6) 0.024(6)
C16 0.029(6) 0.024(5) 0.046(6) 0.005(5) 0.007(5) 0.013(4)
C17 0.028(6) 0.026(5) 0.033(5) 0.004(4) 0.004(5) -0.001(4)
C18 0.026(6) 0.020(5) 0.038(6) -0.003(4) -0.004(5) -0.006(4)
C19 0.027(5) 0.015(5) 0.027(5) 0.002(4) 0.001(5) -0.006(4)
C20 0.022(5) 0.020(5) 0.031(5) -0.003(4) 0.003(4) -0.001(4)
C21 0.032(6) 0.022(5) 0.040(6) 0.003(4) -0.002(5) 0.002(4)
C22 0.037(6) 0.025(6) 0.053(7) 0.013(5) -0.015(6) 0.000(5)
C23 0.028(6) 0.024(5) 0.046(6) 0.006(5) -0.010(5) 0.012(4)
C24 0.019(5) 0.039(6) 0.050(6) -0.011(5) -0.001(5) 0.002(5)
Cl1 0.062(2) 0.0269(15) 0.081(2) 0.0078(14) -0.0066(18) 0.0040(14)
O5 0.037(4) 0.024(4) 0.070(5) 0.003(3) -0.015(4) 0.000(3)
O6 0.090(8) 0.082(7) 0.161(10) 0.072(7) 0.000(8) -0.020(6)
O7 0.069(7) 0.060(6) 0.134(8) 0.026(5) -0.001(6) 0.032(5)
O8 0.186(13) 0.055(6) 0.093(7) -0.028(5) -0.039(8) 0.024(7)
Cl2 0.0404(17) 0.0302(15) 0.082(2) 0.0086(14) 0.0053(15) 0.0041(13)
O9 0.032(4) 0.030(4) 0.064(5) 0.007(3) -0.003(4) -0.001(3)
O10 0.080(8) 0.055(6) 0.172(10) -0.043(6) -0.023(7) -0.026(5)
O11 0.046(5) 0.051(5) 0.106(7) 0.022(5) 0.003(5) 0.019(4)
O12 0.094(8) 0.086(7) 0.106(7) 0.049(6) 0.057(7) 0.032(6)
Cl3 0.0292(14) 0.0314(13) 0.0577(17) 0.0013(12) -0.0039(13) -0.0005(12)
O13 0.062(6) 0.074(6) 0.075(6) -0.016(5) 0.001(5) -0.037(5)
O14 0.031(4) 0.048(5) 0.076(5) 0.008(4) 0.001(4) -0.018(3)
O15 0.045(5) 0.068(6) 0.087(6) 0.027(5) 0.002(5) 0.023(4)
O16 0.054(5) 0.053(5) 0.083(6) -0.002(4) 0.005(5) 0.019(4)
O17 0.45(3) 0.153(13) 0.120(11) -0.005(10) -0.013(15) -0.229(18)
O18 0.075(9) 0.229(18) 0.184(14) -0.123(14) -0.015(9) 0.036(10)
N7 0.166(18) 0.081(11) 0.077(9) -0.039(9) 0.017(11) -0.059(11)
C25 0.138(18) 0.115(14) 0.063(10) -0.003(9) 0.003(11) 0.043(12)

loop_
_atom_type_symbol
_atom_type_description
_atom_type_scat_dispersion_real
_atom_type_scat_dispersion_imag
_atom_type_scat_source
C C 0.0033 0.0016 'International Tables Vol C Tables 4.2.6.8 and 6.1.1.4'
H H 0.0000 0.0000 'International Tables Vol C Tables 4.2.6.8 and 6.1.1.4'
N N 0.0061 0.0033 'International Tables Vol C Tables 4.2.6.8 and 6.1.1.4'
O O 0.0106 0.0060 'International Tables Vol C Tables 4.2.6.8 and 6.1.1.4'
Cl Cl 0.1484 0.1585 'International Tables Vol C Tables 4.2.6.8 and 6.1.1.4'
Fe Fe 0.3463 0.8444 'International Tables Vol C Tables 4.2.6.8 and 6.1.1.4'

loop_
_geom_angle_atom_site_label_1
_geom_angle_atom_site_label_2
_geom_angle_atom_site_label_3
_geom_angle
_geom_angle_site_symmetry_1
_geom_angle_site_symmetry_3
_geom_angle_publ_flag
O3 Fe1 O2 178.7(2) 4_566 . ?
O3 Fe1 O1 94.6(2) 4_566 . ?
O2 Fe1 O1 86.7(2) . . ?
O3 Fe1 O4 86.5(2) 4_566 4_566 ?
O2 Fe1 O4 92.2(2) . 4_566 ?
O1 Fe1 O4 178.8(2) . 4_566 ?
O3 Fe1 O5 89.4(3) 4_566 . ?
O2 Fe1 O5 90.5(3) . . ?
O1 Fe1 O5 95.6(2) . . ?
O4 Fe1 O5 84.0(2) 4_566 . ?
O3 Fe1 O9 93.0(3) 4_566 . ?
O2 Fe1 O9 87.1(3) . . ?
O1 Fe1 O9 82.7(2) . . ?
O4 Fe1 O9 97.6(2) 4_566 . ?
O5 Fe1 O9 177.2(3) . . ?
N2 Fe2 N5 177.8(3) . . ?
N2 Fe2 N1 81.7(3) . . ?
N5 Fe2 N1 97.9(3) . . ?
N2 Fe2 N6 99.4(3) . . ?
N5 Fe2 N6 82.8(3) . . ?
N1 Fe2 N6 91.6(3) . . ?
N2 Fe2 N4 96.2(3) . . ?
N5 Fe2 N4 81.6(3) . . ?
N1 Fe2 N4 91.1(3) . . ?
N6 Fe2 N4 164.4(3) . . ?
N2 Fe2 N3 82.5(3) . . ?
N5 Fe2 N3 97.9(3) . . ?
N1 Fe2 N3 164.2(3) . . ?
N6 Fe2 N3 90.9(3) . . ?
N4 Fe2 N3 90.6(3) . . ?
C6 O1 Fe1 125.8(5) . . ?
C7 O2 Fe1 125.8(6) . . ?
C5 N1 C1 118.3(8) . . ?
C5 N1 Fe2 114.2(6) . . ?
C1 N1 Fe2 127.5(6) . . ?
C6 N2 C7 124.8(7) . . ?
C6 N2 Fe2 118.1(6) . . ?
C7 N2 Fe2 116.5(5) . . ?
C12 N3 C8 119.3(9) . . ?
C12 N3 Fe2 127.2(7) . . ?
C8 N3 Fe2 113.4(6) . . ?
N1 C1 C2 120.7(9) . . ?
C1 C2 C3 121.4(9) . . ?
C2 C3 C4 118.6(9) . . ?
C5 C4 C3 117.7(9) . . ?
N1 C5 C4 123.2(8) . . ?
N1 C5 C6 114.7(8) . . ?
C4 C5 C6 122.0(8) . . ?
O1 C6 N2 127.3(8) . . ?
O1 C6 C5 122.0(8) . . ?
N2 C6 C5 110.7(8) . . ?
O2 C7 N2 126.0(8) . . ?
O2 C7 C8 121.8(8) . . ?
N2 C7 C8 112.2(8) . . ?
N3 C8 C9 122.3(8) . . ?
N3 C8 C7 115.4(8) . . ?
C9 C8 C7 122.3(8) . . ?
C10 C9 C8 119.1(9) . . ?
C9 C10 C11 119.1(10) . . ?
C12 C11 C10 118.9(9) . . ?
N3 C12 C11 121.4(10) . . ?
C18 O3 Fe1 125.6(6) . 4_665 ?
C19 O4 Fe1 126.6(6) . 4_665 ?
C13 N4 C17 118.2(8) . . ?
C13 N4 Fe2 128.2(7) . . ?
C17 N4 Fe2 113.6(6) . . ?
C18 N5 C19 125.1(8) . . ?
C18 N5 Fe2 118.0(6) . . ?
C19 N5 Fe2 116.8(6) . . ?
C24 N6 C20 117.7(8) . . ?
C24 N6 Fe2 128.3(7) . . ?
C20 N6 Fe2 113.9(6) . . ?
N4 C13 C14 121.8(9) . . ?
C13 C14 C15 118.8(9) . . ?
C16 C15 C14 119.2(9) . . ?
C15 C16 C17 119.6(9) . . ?
N4 C17 C16 122.4(8) . . ?
N4 C17 C18 114.9(8) . . ?
C16 C17 C18 122.7(8) . . ?
O3 C18 N5 126.8(8) . . ?
O3 C18 C17 121.3(8) . . ?
N5 C18 C17 111.9(8) . . ?
O4 C19 N5 125.9(8) . . ?
O4 C19 C20 123.1(8) . . ?
N5 C19 C20 110.9(7) . . ?
C21 C20 N6 122.6(8) . . ?
C21 C20 C19 122.0(8) . . ?
N6 C20 C19 115.3(8) . . ?
C20 C21 C22 118.8(9) . . ?
C23 C22 C21 119.0(9) . . ?
C22 C23 C24 119.9(9) . . ?
N6 C24 C23 121.8(9) . . ?
O6 Cl1 O7 110.4(6) . . ?
O6 Cl1 O8 111.3(8) . . ?
O7 Cl1 O8 111.2(7) . . ?
O6 Cl1 O5 109.0(6) . . ?
O7 Cl1 O5 107.0(5) . . ?
O8 Cl1 O5 107.9(5) . . ?
Cl1 O5 Fe1 128.3(4) . . ?
O10 Cl2 O12 109.6(7) . . ?
O10 Cl2 O11 111.9(6) . . ?
O12 Cl2 O11 109.3(6) . . ?
O10 Cl2 O9 111.0(6) . . ?
O12 Cl2 O9 108.4(5) . . ?
O11 Cl2 O9 106.5(5) . . ?
Cl2 O9 Fe1 125.3(4) . . ?
O13 Cl3 O15 110.4(6) . . ?
O13 Cl3 O14 108.3(5) . . ?
O15 Cl3 O14 109.3(5) . . ?
O13 Cl3 O16 111.2(5) . . ?
O15 Cl3 O16 108.6(5) . . ?
O14 Cl3 O16 109.1(5) . . ?
O18 N7 O17 132(2) . . ?
O18 N7 C25 114.1(17) . . ?
O17 N7 C25 114(2) . . ?
O19B N8 C26A 163(4) . . ?
O19B N8 O19A 49(2) . . ?
C26A N8 O19A 134(3) . . ?
O19B N8 O20B 125(3) . . ?
C26A N8 O20B 40(2) . . ?
O19A N8 O20B 142.1(19) . . ?
O19B N8 O20A 53(2) . . ?
C26A N8 O20A 129(3) . . ?
O19A N8 O20A 96.6(18) . . ?
O20B N8 O20A 104.2(18) . . ?
O19B N8 C26B 132(3) . . ?
C26A N8 C26B 62(2) . . ?
O19A N8 C26B 90.6(19) . . ?
O20B N8 C26B 102(2) . . ?
O20A N8 C26B 126(2) . . ?
O22A N9A O21A 119(2) . . ?
O22A N9A N10 113.9(19) . . ?
O21A N9A N10 127(2) . . ?
O21B N10 C27B 128(4) . . ?
O21B N10 O22B 108(3) . . ?
C27B N10 O22B 123(3) . . ?
O21B N10 N9A 49(2) . . ?
C27B N10 N9A 177(3) . . ?
O22B N10 N9A 60.0(16) . . ?

loop_
_geom_bond_atom_site_label_1
_geom_bond_atom_site_label_2
_geom_bond_distance
_geom_bond_site_symmetry_2
_geom_bond_publ_flag
Fe1 O3 2.030(6) 4_566 ?
Fe1 O2 2.037(6) . ?
Fe1 O1 2.056(6) . ?
Fe1 O4 2.077(6) 4_566 ?
Fe1 O5 2.119(6) . ?
Fe1 O9 2.159(7) . ?
Fe2 N2 1.907(7) . ?
Fe2 N5 1.916(7) . ?
Fe2 N1 1.967(7) . ?
Fe2 N6 1.970(7) . ?
Fe2 N4 1.979(7) . ?
Fe2 N3 1.985(8) . ?
O1 C6 1.217(10) . ?
O2 C7 1.220(10) . ?
N1 C5 1.349(11) . ?
N1 C1 1.357(11) . ?
N2 C6 1.355(10) . ?
N2 C7 1.374(11) . ?
N3 C12 1.331(12) . ?
N3 C8 1.341(11) . ?
C1 C2 1.357(12) . ?
C2 C3 1.366(13) . ?
C3 C4 1.399(13) . ?
C4 C5 1.369(13) . ?
C5 C6 1.491(12) . ?
C7 C8 1.474(12) . ?
C8 C9 1.374(13) . ?
C9 C10 1.363(13) . ?
C10 C11 1.392(15) . ?
C11 C12 1.386(14) . ?
O3 C18 1.230(10) . ?
O3 Fe1 2.030(6) 4_665 ?
O4 C19 1.193(9) . ?
O4 Fe1 2.077(6) 4_665 ?
N4 C13 1.353(12) . ?
N4 C17 1.358(11) . ?
N5 C18 1.344(11) . ?
N5 C19 1.400(11) . ?
N6 C24 1.332(11) . ?
N6 C20 1.364(11) . ?
C13 C14 1.374(14) . ?
C14 C15 1.407(15) . ?
C15 C16 1.357(13) . ?
C16 C17 1.369(12) . ?
C17 C18 1.474(12) . ?
C19 C20 1.486(12) . ?
C20 C21 1.361(12) . ?
C21 C22 1.388(13) . ?
C22 C23 1.351(13) . ?
C23 C24 1.391(13) . ?
Cl1 O6 1.407(10) . ?
Cl1 O7 1.413(9) . ?
Cl1 O8 1.434(10) . ?
Cl1 O5 1.478(7) . ?
Cl2 O10 1.395(9) . ?
Cl2 O12 1.419(9) . ?
Cl2 O11 1.419(8) . ?
Cl2 O9 1.462(7) . ?
Cl3 O13 1.420(8) . ?
Cl3 O15 1.421(8) . ?
Cl3 O14 1.438(7) . ?
Cl3 O16 1.438(7) . ?
O17 N7 1.187(17) . ?
O18 N7 1.136(19) . ?
N7 C25 1.46(2) . ?
O19A N8 1.39(2) . ?
O20A N8 1.42(2) . ?
C26A N8 1.09(3) . ?
O19B N8 0.86(3) . ?
O20B N8 1.40(3) . ?
C26B N8 1.48(3) . ?
O21A N9A 1.22(2) . ?
O22A N9A 1.16(2) . ?
N9A N10 1.39(3) . ?
O21B N10 1.07(4) . ?
O22B N10 1.31(3) . ?
N10 C27B 1.18(4) . ?
